data_2216547
loop_
_publ_author_name
'Kunru Wang'
'Jing Li'
'Nengfang She'

_publ_section_title
;Diethyl
 5,10-dihydro-6,9-dibromo-4,11-dioxo-<i>cis</i>-1H,3<i>H</i>,4<i>H</i>,11<i>H</i>-2-oxa-3a,4a,10a,11a-tetraazabenz[<i>f</i>]indeno[2,1,7-<i>ija</i>]azulene-11b,11c-dicarboxylate
;
_journal_coeditor_code HK2354
_journal_issue 12
_journal_name_full 'Acta Crystallographica Section E'
_journal_page_first o4541
_journal_page_last o4541
_journal_paper_doi 10.1107/S1600536807054438
_journal_volume 63
_journal_year 2007
_chemical_formula_iupac 'C20 H20 Br2 N4 O7'
_chemical_formula_moiety 'C20 H20 Br2 N4 O7'
_chemical_formula_sum 'C20 H20 Br2 N4 O7'
_chemical_formula_weight 588.22
_chemical_name_systematic
;
Diethyl 5,10-dihydro-6,9-dibromo-4,11-dioxo-cis-1H,3H,4H,11H-2-oxa-3a,4a,
10a,11a-tetraazabenz[f]indeno[2,1,7-ija]azulene-11b,11c-dicarboxylate
;
_space_group_IT_number 19
_symmetry_cell_setting orthorhombic
_symmetry_space_group_name_Hall 'P 2ac 2ab'
_symmetry_space_group_name_H-M 'P 21 21 21'
_atom_sites_solution_hydrogens geom
_atom_sites_solution_primary direct
_atom_sites_solution_secondary difmap
_audit_creation_method SHELXL-97
_cell_angle_alpha 90.00
_cell_angle_beta 90.00
_cell_angle_gamma 90.00
_cell_formula_units_Z 4
_cell_length_a 10.6430(12)
_cell_length_b 11.2669(13)
_cell_length_c 18.673(2)
_cell_measurement_reflns_used 4974
_cell_measurement_temperature 298(2)
_cell_measurement_theta_max 24.14
_cell_measurement_theta_min 2.63
_cell_volume 2239.1(4)
_computing_cell_refinement 'SAINT (Bruker, 2001)'
_computing_data_collection 'SMART (Bruker, 2001)'
_computing_data_reduction 'SAINT (Bruker, 2001)'
_computing_molecular_graphics 'PLATON (Spek, 2003)'
_computing_publication_material 'SHELXTL (Bruker, 2001)'
_computing_structure_refinement 'SHELXL97 (Sheldrick, 1997)'
_computing_structure_solution 'SHELXS97 (Sheldrick, 1997)'
_diffrn_ambient_temperature 298(2)
_diffrn_measured_fraction_theta_full 1.000
_diffrn_measured_fraction_theta_max 1.000
_diffrn_measurement_device_type 'Bruker SMART CCD area-detector diffractometer'
_diffrn_measurement_method '\f and\w scans'
_diffrn_radiation_monochromator graphite
_diffrn_radiation_source 'fine-focus sealed tube'
_diffrn_radiation_type MoK\a
_diffrn_radiation_wavelength 0.71073
_diffrn_reflns_av_R_equivalents 0.0331
_diffrn_reflns_av_sigmaI/netI 0.0585
_diffrn_reflns_limit_h_max 7
_diffrn_reflns_limit_h_min -13
_diffrn_reflns_limit_k_max 14
_diffrn_reflns_limit_k_min -14
_diffrn_reflns_limit_l_max 23
_diffrn_reflns_limit_l_min -23
_diffrn_reflns_number 13113
_diffrn_reflns_theta_full 27.00
_diffrn_reflns_theta_max 27.00
_diffrn_reflns_theta_min 2.11
_exptl_absorpt_coefficient_mu 3.671
_exptl_absorpt_correction_T_max 0.5272
_exptl_absorpt_correction_T_min 0.4056
_exptl_absorpt_correction_type multi-scan
_exptl_absorpt_process_details '(SADABS; Sheldrick,1996)'
_exptl_crystal_colour colorless
_exptl_crystal_density_diffrn 1.745
_exptl_crystal_density_method 'not measured'
_exptl_crystal_description block
_exptl_crystal_F_000 1176
_exptl_crystal_size_max 0.30
_exptl_crystal_size_mid 0.20
_exptl_crystal_size_min 0.20
_refine_diff_density_max 0.872
_refine_diff_density_min -0.563
_refine_ls_abs_structure_details 'Flack (1983), with 2108 Friedel pairs'
_refine_ls_abs_structure_Flack 0.019(10)
_refine_ls_extinction_method none
_refine_ls_goodness_of_fit_ref 1.003
_refine_ls_hydrogen_treatment constr
_refine_ls_matrix_type full
_refine_ls_number_parameters 320
_refine_ls_number_reflns 4879
_refine_ls_number_restraints 40
_refine_ls_restrained_S_all 1.010
_refine_ls_R_factor_all 0.0584
_refine_ls_R_factor_gt 0.0423
_refine_ls_shift/su_max 0.001
_refine_ls_shift/su_mean 0.000
_refine_ls_structure_factor_coef Fsqd
_refine_ls_weighting_details 'calc w=1/[\s^2^(Fo^2^)+(0.0534P)^2^] where P=(Fo^2^+2Fc^2^)/3'
_refine_ls_weighting_scheme calc
_refine_ls_wR_factor_gt 0.1005
_refine_ls_wR_factor_ref 0.1059
_reflns_number_gt 3828
_reflns_number_total 4879
_reflns_threshold_expression I>2\s(I)
_cod_data_source_file hk2354.cif
_cod_data_source_block I
_cod_database_code 2216547
_cod_database_fobs_code 2216547

loop_
_symmetry_equiv_pos_as_xyz
'x, y, z'
'-x+1/2, -y, z+1/2'
'-x, y+1/2, -z+1/2'
'x+1/2, -y+1/2, -z'

loop_
_atom_site_type_symbol
_atom_site_label
_atom_site_fract_x
_atom_site_fract_y
_atom_site_fract_z
_atom_site_U_iso_or_equiv
_atom_site_adp_type
_atom_site_calc_flag
_atom_site_refinement_flags
_atom_site_occupancy
_atom_site_disorder_assembly
_atom_site_disorder_group
Br Br1 1.24828(5) 0.42440(5) 0.82344(3) 0.0778(2) Uani d . 1 . .
Br Br2 0.83248(6) 0.04207(5) 0.93545(3) 0.07348(19) Uani d . 1 . .
C C1 1.0072(3) 0.3091(3) 0.81524(19) 0.0326(8) Uani d . 1 . .
C C2 0.9179(4) 0.2254(3) 0.83950(17) 0.0327(8) Uani d . 1 . .
C C3 0.9429(4) 0.1627(4) 0.9009(2) 0.0430(9) Uani d . 1 . .
C C4 1.1153(4) 0.3249(3) 0.8550(2) 0.0457(9) Uani d . 1 . .
C C5 1.1361(5) 0.2618(4) 0.9183(3) 0.0585(13) Uani d . 1 . .
H H5 1.2084 0.2754 0.9450 0.070 Uiso calc R 1 . .
C C6 1.0509(5) 0.1809(4) 0.9407(2) 0.0580(12) Uani d . 1 . .
H H6 1.0648 0.1378 0.9824 0.070 Uiso calc R 1 . .
C C7 0.7998(3) 0.2026(3) 0.7960(2) 0.0365(8) Uani d . 1 . .
H H7A 0.8238 0.1706 0.7498 0.044 Uiso calc R 1 . .
H H7B 0.7500 0.1428 0.8203 0.044 Uiso calc R 1 . .
C C8 0.9871(3) 0.3731(3) 0.7445(2) 0.0355(8) Uani d . 1 . .
H H8A 1.0591 0.4240 0.7360 0.043 Uiso calc R 1 . .
H H8B 0.9855 0.3143 0.7066 0.043 Uiso calc R 1 . .
C C9 0.6464(3) 0.3534(3) 0.83720(18) 0.0348(8) Uani d . 1 . .
C C10 0.8689(3) 0.5529(3) 0.77131(17) 0.0325(8) Uani d . 1 . .
C C11 0.5539(4) 0.5491(4) 0.8602(2) 0.0487(10) Uani d . 1 . .
H H11A 0.4868 0.5948 0.8384 0.058 Uiso calc R 1 . .
H H11B 0.5211 0.5126 0.9034 0.058 Uiso calc R 1 . .
C C12 0.6992(5) 0.6817(3) 0.8162(2) 0.0543(11) Uani d . 1 . .
H H12A 0.7661 0.7361 0.8290 0.065 Uiso calc R 1 . .
H H12B 0.6320 0.7273 0.7945 0.065 Uiso calc R 1 . .
C C13 0.7531(3) 0.3920(3) 0.72946(16) 0.0291(7) Uani d . 1 . .
C C14 0.7293(4) 0.3329(3) 0.65579(19) 0.0396(9) Uani d . 1 A .
C C15 0.8078(10) 0.2619(9) 0.5512(4) 0.069(3) Uani d PDU 0.63 A 1
H H15A 0.7429 0.2037 0.5611 0.083 Uiso calc PR 0.63 A 1
H H15B 0.7800 0.3106 0.5115 0.083 Uiso calc PR 0.63 A 1
C C16 0.9245(11) 0.2013(11) 0.5321(7) 0.106(4) Uani d PDU 0.63 A 1
H H16A 0.9931 0.2565 0.5342 0.160 Uiso calc PR 0.63 A 1
H H16B 0.9176 0.1700 0.4844 0.160 Uiso calc PR 0.63 A 1
H H16C 0.9394 0.1375 0.5651 0.160 Uiso calc PR 0.63 A 1
C C15' 0.8403(13) 0.3069(15) 0.5401(5) 0.059(4) Uani d PDU 0.37 A 2
H H15C 0.8332 0.3781 0.5112 0.070 Uiso calc PR 0.37 A 2
H H15D 0.7735 0.2531 0.5263 0.070 Uiso calc PR 0.37 A 2
C C16' 0.9655(12) 0.2493(13) 0.5272(8) 0.055(3) Uani d PDU 0.37 A 2
H H16D 1.0286 0.3094 0.5217 0.083 Uiso calc PR 0.37 A 2
H H16E 0.9614 0.2020 0.4845 0.083 Uiso calc PR 0.37 A 2
H H16F 0.9864 0.1996 0.5672 0.083 Uiso calc PR 0.37 A 2
C C17 0.6607(3) 0.4976(3) 0.74721(17) 0.0328(7) Uani d . 1 . .
C C18 0.5684(3) 0.5340(4) 0.6883(2) 0.0411(8) Uani d . 1 . .
C C19 0.5544(5) 0.5840(6) 0.5650(2) 0.0721(15) Uani d . 1 . .
H H19A 0.5350 0.6682 0.5649 0.086 Uiso calc R 1 . .
H H19B 0.4759 0.5404 0.5663 0.086 Uiso calc R 1 . .
C C20 0.6242(5) 0.5533(5) 0.4999(2) 0.0605(12) Uani d . 1 . .
H H20A 0.6445 0.4703 0.5005 0.091 Uiso calc R 1 . .
H H20B 0.7003 0.5989 0.4978 0.091 Uiso calc R 1 . .
H H20C 0.5735 0.5705 0.4586 0.091 Uiso calc R 1 . .
N N1 0.7219(3) 0.3072(2) 0.78463(15) 0.0307(7) Uani d . 1 . .
N N2 0.8741(3) 0.4448(2) 0.73897(14) 0.0312(6) Uani d . 1 . .
N N3 0.7466(3) 0.5948(2) 0.76439(15) 0.0361(7) Uani d . 1 . .
N N4 0.5948(3) 0.4576(3) 0.81106(15) 0.0368(7) Uani d . 1 . .
O O1 0.9548(3) 0.6058(2) 0.79841(15) 0.0480(7) Uani d . 1 . .
O O2 0.6257(3) 0.3098(3) 0.89449(14) 0.0496(7) Uani d . 1 . .
O O3 0.6542(3) 0.6257(3) 0.87831(15) 0.0538(7) Uani d . 1 . .
O O4 0.6307(3) 0.2891(3) 0.64205(16) 0.0628(9) Uani d . 1 . .
O O5 0.8276(3) 0.3372(3) 0.61512(14) 0.0626(9) Uani d D 1 . .
O O6 0.4591(3) 0.5415(4) 0.69709(17) 0.0794(11) Uani d . 1 . .
O O7 0.6289(3) 0.5551(3) 0.62817(13) 0.0467(7) Uani d . 1 . .

loop_
_atom_site_aniso_label
_atom_site_aniso_U_11
_atom_site_aniso_U_22
_atom_site_aniso_U_33
_atom_site_aniso_U_12
_atom_site_aniso_U_13
_atom_site_aniso_U_23
Br1 0.0410(2) 0.0734(3) 0.1189(5) -0.0152(3) -0.0261(3) 0.0093(3)
Br2 0.0752(3) 0.0742(3) 0.0710(3) 0.0035(3) 0.0081(3) 0.0415(3)
C1 0.0276(17) 0.0334(18) 0.0368(19) 0.0073(14) -0.0038(16) -0.0003(15)
C2 0.0355(19) 0.0350(18) 0.0278(18) 0.0133(16) 0.0007(15) -0.0003(14)
C3 0.054(2) 0.041(2) 0.034(2) 0.0088(19) 0.0053(18) 0.0040(16)
C4 0.039(2) 0.042(2) 0.057(2) 0.0005(18) -0.0129(19) -0.0028(18)
C5 0.049(3) 0.064(3) 0.062(3) 0.012(2) -0.027(2) -0.010(2)
C6 0.067(3) 0.066(3) 0.041(2) 0.020(3) -0.015(2) 0.007(2)
C7 0.0379(19) 0.0313(17) 0.040(2) -0.0056(16) -0.0014(17) 0.0063(15)
C8 0.0272(17) 0.0390(19) 0.0402(19) 0.0005(16) 0.0049(16) 0.0027(16)
C9 0.0302(19) 0.0404(19) 0.0339(18) -0.0081(16) -0.0006(15) 0.0048(15)
C10 0.0343(18) 0.0302(17) 0.0329(17) -0.0049(15) 0.0014(15) 0.0063(14)
C11 0.046(2) 0.059(3) 0.041(2) 0.012(2) 0.0123(18) -0.001(2)
C12 0.062(3) 0.037(2) 0.064(3) 0.005(2) 0.010(2) -0.008(2)
C13 0.0270(16) 0.0334(16) 0.0270(17) 0.0007(16) -0.0017(14) 0.0036(13)
C14 0.049(3) 0.0387(19) 0.0315(19) 0.0049(19) -0.0007(18) 0.0036(15)
C15 0.081(6) 0.080(5) 0.045(4) -0.003(4) 0.004(4) -0.012(4)
C16 0.108(4) 0.106(4) 0.105(4) 0.002(2) 0.001(2) -0.002(2)
C15' 0.057(7) 0.078(8) 0.040(6) 0.007(7) 0.009(6) -0.004(6)
C16' 0.056(4) 0.055(4) 0.055(4) 0.001(2) 0.001(2) -0.002(2)
C17 0.0313(18) 0.0362(17) 0.0310(16) -0.0005(16) 0.0039(16) 0.0040(13)
C18 0.034(2) 0.050(2) 0.039(2) 0.0094(18) 0.0005(17) 0.0057(17)
C19 0.068(3) 0.106(4) 0.042(2) 0.034(3) -0.013(2) 0.017(3)
C20 0.071(3) 0.064(3) 0.046(2) 0.008(3) -0.011(2) 0.005(2)
N1 0.0276(16) 0.0320(14) 0.0326(15) 0.0005(12) 0.0053(12) 0.0059(12)
N2 0.0278(14) 0.0289(15) 0.0369(15) 0.0004(12) 0.0041(12) 0.0036(12)
N3 0.0369(16) 0.0283(13) 0.0432(17) 0.0045(15) 0.0015(14) 0.0002(12)
N4 0.0337(15) 0.0392(15) 0.0376(16) 0.0040(14) 0.0086(14) 0.0014(13)
O1 0.0427(16) 0.0432(15) 0.0579(17) -0.0130(13) -0.0049(14) -0.0044(13)
O2 0.0588(19) 0.0536(16) 0.0366(14) -0.0038(15) 0.0131(13) 0.0123(12)
O3 0.0584(19) 0.0532(16) 0.0499(17) 0.0027(17) 0.0067(15) -0.0128(13)
O4 0.069(2) 0.070(2) 0.0498(17) -0.0255(19) -0.0159(16) -0.0074(15)
O5 0.0555(19) 0.101(3) 0.0312(14) 0.020(2) 0.0018(15) -0.0157(15)
O6 0.0393(17) 0.135(3) 0.063(2) 0.027(2) -0.0009(16) 0.022(2)
O7 0.0426(15) 0.0613(17) 0.0363(13) 0.0075(14) -0.0027(12) 0.0137(12)

loop_
_atom_type_symbol
_atom_type_description
_atom_type_scat_dispersion_real
_atom_type_scat_dispersion_imag
_atom_type_scat_source
C C 0.0033 0.0016 'International Tables Vol C Tables 4.2.6.8 and 6.1.1.4'
H H 0.0000 0.0000 'International Tables Vol C Tables 4.2.6.8 and 6.1.1.4'
N N 0.0061 0.0033 'International Tables Vol C Tables 4.2.6.8 and 6.1.1.4'
O O 0.0106 0.0060 'International Tables Vol C Tables 4.2.6.8 and 6.1.1.4'
Br Br -0.2901 2.4595 'International Tables Vol C Tables 4.2.6.8 and 6.1.1.4'

loop_
_geom_angle_atom_site_label_1
_geom_angle_atom_site_label_2
_geom_angle_atom_site_label_3
_geom_angle
_geom_angle_publ_flag
C4 C1 C2 118.3(3) yes
C4 C1 C8 121.5(3) ?
C2 C1 C8 120.1(3) ?
C3 C2 C1 118.8(4) ?
C3 C2 C7 121.3(4) yes
C1 C2 C7 119.9(3) ?
C2 C3 C6 122.2(4) ?
C2 C3 Br2 122.0(3) ?
C6 C3 Br2 115.8(3) ?
C1 C4 C5 121.4(4) ?
C1 C4 Br1 122.0(3) yes
C5 C4 Br1 116.4(3) yes
C6 C5 C4 119.9(4) ?
C6 C5 H5 120.1 ?
C4 C5 H5 120.1 ?
C5 C6 C3 119.4(4) ?
C5 C6 H6 120.3 ?
C3 C6 H6 120.3 ?
N1 C7 C2 114.3(3) ?
N1 C7 H7A 108.7 ?
C2 C7 H7A 108.7 ?
N1 C7 H7B 108.7 ?
C2 C7 H7B 108.7 ?
H7A C7 H7B 107.6 ?
N2 C8 C1 116.2(3) yes
N2 C8 H8A 108.2 ?
C1 C8 H8A 108.2 ?
N2 C8 H8B 108.2 ?
C1 C8 H8B 108.2 ?
H8A C8 H8B 107.4 ?
O2 C9 N1 126.3(3) yes
O2 C9 N4 126.1(4) ?
N1 C9 N4 107.6(3) yes
O1 C10 N2 126.8(3) ?
O1 C10 N3 125.6(3) ?
N2 C10 N3 107.5(3) ?
O3 C11 N4 111.1(3) ?
O3 C11 H11A 109.4 ?
N4 C11 H11A 109.4 ?
O3 C11 H11B 109.4 ?
N4 C11 H11B 109.4 ?
H11A C11 H11B 108.0 ?
O3 C12 N3 111.3(3) yes
O3 C12 H12A 109.4 ?
N3 C12 H12A 109.4 ?
O3 C12 H12B 109.4 ?
N3 C12 H12B 109.4 ?
H12A C12 H12B 108.0 ?
N2 C13 N1 113.2(3) ?
N2 C13 C14 115.9(3) ?
N1 C13 C14 108.2(3) ?
N2 C13 C17 102.8(3) ?
N1 C13 C17 101.9(3) ?
C14 C13 C17 114.1(3) ?
O4 C14 O5 127.1(4) ?
O4 C14 C13 121.0(4) ?
O5 C14 C13 111.9(4) ?
C16 C15 O5 110.1(9) ?
C16 C15 H15A 109.6 ?
O5 C15 H15A 109.6 ?
C16 C15 H15B 109.6 ?
O5 C15 H15B 109.6 ?
H15A C15 H15B 108.1 ?
O5 C15' C16' 109.8(10) ?
O5 C15' H15C 109.7 ?
C16' C15' H15C 109.7 ?
O5 C15' H15D 109.7 ?
C16' C15' H15D 109.7 ?
H15C C15' H15D 108.2 ?
C15' C16' H16D 109.5 ?
C15' C16' H16E 109.5 ?
H16D C16' H16E 109.5 ?
C15' C16' H16F 109.5 ?
H16D C16' H16F 109.5 ?
H16E C16' H16F 109.5 ?
N4 C17 N3 110.7(3) ?
N4 C17 C18 111.3(3) ?
N3 C17 C18 111.0(3) ?
N4 C17 C13 103.9(3) ?
N3 C17 C13 102.8(3) ?
C18 C17 C13 116.8(3) ?
O6 C18 O7 126.1(4) ?
O6 C18 C17 123.5(4) ?
O7 C18 C17 110.4(3) ?
O7 C19 C20 110.0(4) ?
O7 C19 H19A 109.7 ?
C20 C19 H19A 109.7 ?
O7 C19 H19B 109.7 ?
C20 C19 H19B 109.7 ?
H19A C19 H19B 108.2 ?
C19 C20 H20A 109.5 ?
C19 C20 H20B 109.5 ?
H20A C20 H20B 109.5 ?
C19 C20 H20C 109.5 ?
H20A C20 H20C 109.5 ?
H20B C20 H20C 109.5 ?
C9 N1 C13 113.3(3) ?
C9 N1 C7 122.4(3) ?
C13 N1 C7 120.6(3) ?
C10 N2 C13 113.0(3) ?
C10 N2 C8 120.0(3) ?
C13 N2 C8 121.5(3) ?
C10 N3 C17 110.5(3) ?
C10 N3 C12 119.2(3) ?
C17 N3 C12 115.4(3) ?
C9 N4 C11 120.0(3) ?
C9 N4 C17 111.1(3) ?
C11 N4 C17 116.4(3) ?
C12 O3 C11 109.5(3) ?
C14 O5 C15' 129.4(7) ?
C14 O5 C15 109.7(5) ?
C18 O7 C19 117.7(3) ?

loop_
_geom_bond_atom_site_label_1
_geom_bond_atom_site_label_2
_geom_bond_distance
_geom_bond_publ_flag
Br1 C4 1.899(4) yes
Br2 C3 1.909(4) ?
C1 C4 1.381(5) yes
C1 C2 1.413(5) ?
C1 C8 1.519(5) yes
C2 C3 1.373(5) ?
C2 C7 1.519(5) ?
C3 C6 1.384(7) ?
C4 C5 1.397(6) ?
C5 C6 1.352(7) ?
C5 H5 0.9300 ?
C6 H6 0.9300 ?
C7 N1 1.457(4) ?
C7 H7A 0.9700 ?
C7 H7B 0.9700 ?
C8 N2 1.453(5) yes
C8 H8A 0.9700 ?
C8 H8B 0.9700 ?
C9 O2 1.197(4) yes
C9 N1 1.371(5) ?
C9 N4 1.386(5) ?
C10 O1 1.203(4) ?
C10 N2 1.360(4) ?
C10 N3 1.391(5) ?
C11 O3 1.414(5) ?
C11 N4 1.447(5) ?
C11 H11A 0.9700 ?
C11 H11B 0.9700 ?
C12 O3 1.404(5) yes
C12 N3 1.466(5) ?
C12 H12A 0.9700 ?
C12 H12B 0.9700 ?
C13 N2 1.430(5) ?
C13 N1 1.443(4) ?
C13 C14 1.549(5) ?
C13 C17 1.579(5) ?
C14 O4 1.187(5) ?
C14 O5 1.294(5) ?
C15 C16 1.462(9) ?
C15 O5 1.479(7) ?
C15 H15A 0.9700 ?
C15 H15B 0.9700 ?
C16 H16A 0.9600 ?
C16 H16B 0.9600 ?
C16 H16C 0.9600 ?
C15' O5 1.448(9) ?
C15' C16' 1.502(9) ?
C15' H15C 0.9700 ?
C15' H15D 0.9700 ?
C16' H16D 0.9600 ?
C16' H16E 0.9600 ?
C16' H16F 0.9600 ?
C17 N4 1.455(4) ?
C17 N3 1.463(5) ?
C17 C18 1.530(5) ?
C18 O6 1.178(4) yes
C18 O7 1.316(4) ?
C19 O7 1.458(5) ?
C19 C20 1.467(6) yes
C19 H19A 0.9700 ?
C19 H19B 0.9700 ?
C20 H20A 0.9600 ?
C20 H20B 0.9600 ?
C20 H20C 0.9600 ?

loop_
_geom_hbond_atom_site_label_D
_geom_hbond_atom_site_label_H
_geom_hbond_atom_site_label_A
_geom_hbond_site_symmetry_A
_geom_hbond_distance_DH
_geom_hbond_distance_HA
_geom_hbond_distance_DA
_geom_hbond_angle_DHA
C8 H8B O5 . 0.97 2.41 2.981(5) 117.2
C8 H8A Br1 . 0.97 2.59 3.198(4) 120.7
C7 H7B Br2 . 0.97 2.58 3.189(3) 120.6
C19 H19A O2 3_656 0.97 2.46 3.274(6) 141.4
C11 H11A O4 3_656 0.97 2.55 3.343(5) 139.2
C8 H8B O1 3_746 0.97 2.44 3.178(5) 133.0
C7 H7B O6 3_646 0.97 2.52 3.302(5) 137.4
C6 H6 O2 4_557 0.93 2.46 3.182(5) 134.4

loop_
_geom_torsion_atom_site_label_1
_geom_torsion_atom_site_label_2
_geom_torsion_atom_site_label_3
_geom_torsion_atom_site_label_4
_geom_torsion
C4 C1 C2 C3 -0.6(5)
C8 C1 C2 C3 175.3(3)
C4 C1 C2 C7 -178.0(3)
C8 C1 C2 C7 -2.1(5)
C1 C2 C3 C6 1.7(6)
C7 C2 C3 C6 179.0(4)
C1 C2 C3 Br2 -176.8(3)
C7 C2 C3 Br2 0.5(5)
C2 C1 C4 C5 -1.1(6)
C8 C1 C4 C5 -177.0(4)
C2 C1 C4 Br1 174.4(3)
C8 C1 C4 Br1 -1.4(5)
C1 C4 C5 C6 1.9(7)
Br1 C4 C5 C6 -173.9(4)
C4 C5 C6 C3 -0.9(7)
C2 C3 C6 C5 -0.9(7)
Br2 C3 C6 C5 177.6(3)
C3 C2 C7 N1 124.0(4)
C1 C2 C7 N1 -58.7(4)
C4 C1 C8 N2 -123.9(4)
C2 C1 C8 N2 60.4(4)
N2 C13 C14 O4 -178.2(3)
N1 C13 C14 O4 53.5(5)
C17 C13 C14 O4 -59.1(5)
N2 C13 C14 O5 2.8(4)
N1 C13 C14 O5 -125.6(3)
C17 C13 C14 O5 121.9(4)
N2 C13 C17 N4 -115.6(3)
N1 C13 C17 N4 1.8(3)
C14 C13 C17 N4 118.2(3)
N2 C13 C17 N3 -0.1(3)
N1 C13 C17 N3 117.3(3)
C14 C13 C17 N3 -126.4(3)
N2 C13 C17 C18 121.5(3)
N1 C13 C17 C18 -121.1(3)
C14 C13 C17 C18 -4.7(4)
N4 C17 C18 O6 8.2(6)
N3 C17 C18 O6 -115.5(5)
C13 C17 C18 O6 127.2(5)
N4 C17 C18 O7 -171.9(3)
N3 C17 C18 O7 64.4(4)
C13 C17 C18 O7 -52.9(4)
O2 C9 N1 C13 -165.7(4)
N4 C9 N1 C13 16.4(4)
O2 C9 N1 C7 -7.4(6)
N4 C9 N1 C7 174.7(3)
N2 C13 N1 C9 98.5(3)
C14 C13 N1 C9 -131.6(3)
C17 C13 N1 C9 -11.1(4)
N2 C13 N1 C7 -60.1(4)
C14 C13 N1 C7 69.7(4)
C17 C13 N1 C7 -169.8(3)
C2 C7 N1 C9 -76.3(4)
C2 C7 N1 C13 80.4(4)
O1 C10 N2 C13 164.1(3)
N3 C10 N2 C13 -18.8(4)
O1 C10 N2 C8 9.8(5)
N3 C10 N2 C8 -173.2(3)
N1 C13 N2 C10 -97.6(3)
C14 C13 N2 C10 136.6(3)
C17 C13 N2 C10 11.5(3)
N1 C13 N2 C8 56.3(4)
C14 C13 N2 C8 -69.5(4)
C17 C13 N2 C8 165.4(3)
C1 C8 N2 C10 76.9(4)
C1 C8 N2 C13 -75.3(4)
O1 C10 N3 C17 -164.6(3)
N2 C10 N3 C17 18.3(4)
O1 C10 N3 C12 -27.3(5)
N2 C10 N3 C12 155.5(3)
N4 C17 N3 C10 99.6(3)
C18 C17 N3 C10 -136.3(3)
C13 C17 N3 C10 -10.8(3)
N4 C17 N3 C12 -39.4(4)
C18 C17 N3 C12 84.6(4)
C13 C17 N3 C12 -149.8(3)
O3 C12 N3 C10 -83.8(5)
O3 C12 N3 C17 51.5(5)
O2 C9 N4 C11 26.9(6)
N1 C9 N4 C11 -155.2(3)
O2 C9 N4 C17 167.4(4)
N1 C9 N4 C17 -14.7(4)
O3 C11 N4 C9 86.7(4)
O3 C11 N4 C17 -51.8(4)
N3 C17 N4 C9 -102.1(3)
C18 C17 N4 C9 134.0(3)
C13 C17 N4 C9 7.6(4)
N3 C17 N4 C11 40.0(4)
C18 C17 N4 C11 -83.9(4)
C13 C17 N4 C11 149.7(3)
N3 C12 O3 C11 -61.0(5)
N4 C11 O3 C12 61.0(4)
O4 C14 O5 C15' 10.0(11)
C13 C14 O5 C15' -171.0(9)
O4 C14 O5 C15 -8.9(7)
C13 C14 O5 C15 170.0(5)
C16' C15' O5 C14 -143.0(10)
C16' C15' O5 C15 -98(2)
C16 C15 O5 C14 -142.1(9)
C16 C15 O5 C15' 73.5(18)
O6 C18 O7 C19 -3.7(7)
C17 C18 O7 C19 176.4(4)
C20 C19 O7 C18 -154.9(4)
